data_2201557
loop_
_publ_author_name
'Wicke, Lena'
'Alig, Edith'
'Lerner, Hans-Wolfram'
'Bolte, Michael'

_publ_section_title
;
 Redetermination of silicon(IV) acetate
;
_journal_issue 8
_journal_name_full 'Acta Crystallographica Section E'
_journal_page_first o927
_journal_page_last o928
_journal_paper_doi 10.1107/S1600536802012916
_journal_volume 58
_journal_year 2002
_chemical_formula_iupac 'C8 H12 O8 Si'
_chemical_formula_moiety 'C8 H12 O8 Si'
_chemical_formula_sum 'C8 H12 O8 Si'
_chemical_formula_weight 264.27
_chemical_name_systematic
;
Silicon(iv) acetate
;
_space_group_IT_number 114
_symmetry_cell_setting tetragonal
_symmetry_space_group_name_Hall 'P -4 2n'
_symmetry_space_group_name_H-M 'P -4 21 c'
_atom_sites_solution_hydrogens geom
_atom_sites_solution_primary direct
_atom_sites_solution_secondary difmap
_audit_creation_method SHELXL-97
_cell_angle_alpha 90.00
_cell_angle_beta 90.00
_cell_angle_gamma 90.00
_cell_formula_units_Z 2
_cell_length_a 7.3086(6)
_cell_length_b 7.3086(6)
_cell_length_c 11.2295(12)
_cell_measurement_reflns_used 10715
_cell_measurement_temperature 173(2)
_cell_measurement_theta_max 32.6
_cell_measurement_theta_min 3.8
_cell_volume 599.83(9)
_computing_cell_refinement X-AREA
_computing_data_collection 'X-AREA (Stoe & Cie, 2001)'
_computing_data_reduction X-AREA
_computing_molecular_graphics 'XP in SHELXTL-Plus (Sheldrick, 1991)'
_computing_structure_refinement 'SHELXL97 (Sheldrick, 1997) '
_computing_structure_solution 'SHELXS97 (Sheldrick, 1997) '
_diffrn_ambient_temperature 173(2)
_diffrn_measured_fraction_theta_full 0.986
_diffrn_measured_fraction_theta_max 0.986
_diffrn_measurement_device_type 'Stoe IPDS II two-circle'
_diffrn_measurement_method \w
_diffrn_radiation_monochromator graphite
_diffrn_radiation_source 'fine-focus sealed tube'
_diffrn_radiation_type MoK\a
_diffrn_radiation_wavelength 0.71073
_diffrn_reflns_av_R_equivalents 0.0403
_diffrn_reflns_av_sigmaI/netI 0.0176
_diffrn_reflns_limit_h_max 10
_diffrn_reflns_limit_h_min -11
_diffrn_reflns_limit_k_max 11
_diffrn_reflns_limit_k_min -11
_diffrn_reflns_limit_l_max 17
_diffrn_reflns_limit_l_min -17
_diffrn_reflns_number 7495
_diffrn_reflns_theta_full 32.74
_diffrn_reflns_theta_max 32.74
_diffrn_reflns_theta_min 3.94
_exptl_absorpt_coefficient_mu 0.223
_exptl_absorpt_correction_T_max 0.952
_exptl_absorpt_correction_T_min 0.659
_exptl_absorpt_correction_type empirical
_exptl_absorpt_process_details '(MULABS; Spek, 1990; Blessing, 1995)'
_exptl_crystal_colour colourless
_exptl_crystal_density_diffrn 1.463
_exptl_crystal_density_method 'not measured'
_exptl_crystal_description block
_exptl_crystal_F_000 276
_exptl_crystal_size_max 0.48
_exptl_crystal_size_mid 0.24
_exptl_crystal_size_min 0.22
_refine_diff_density_max 0.150
_refine_diff_density_min -0.198
_refine_ls_abs_structure_details 'Flack (1983), 441 Friedel pairs'
_refine_ls_abs_structure_Flack 0.07(13)
_refine_ls_extinction_coef 0.084(16)
_refine_ls_extinction_expression Fc^*^=kFc[1+0.001xFc^2^\l^3^/sin(2\q)]^-1/4^
_refine_ls_extinction_method SHELXL97
_refine_ls_goodness_of_fit_ref 1.104
_refine_ls_hydrogen_treatment constr
_refine_ls_matrix_type full
_refine_ls_number_parameters 40
_refine_ls_number_reflns 1091
_refine_ls_number_restraints 0
_refine_ls_restrained_S_all 1.104
_refine_ls_R_factor_all 0.0242
_refine_ls_R_factor_gt 0.0233
_refine_ls_shift/su_max <0.001
_refine_ls_shift/su_mean 0.000
_refine_ls_structure_factor_coef Fsqd
_refine_ls_weighting_details 'calc w = 1/[\s^2^(Fo^2^)+(0.0407P)^2^+0.0161P] where P = (Fo^2^+2Fc^2^)/3'
_refine_ls_weighting_scheme calc
_refine_ls_wR_factor_gt 0.0624
_refine_ls_wR_factor_ref 0.0629
_reflns_number_gt 1059
_reflns_number_total 1091
_reflns_threshold_expression I>2\s(I)
_cod_data_source_file ob6152.cif
_cod_data_source_block I
_cod_depositor_comments
;
The following automatic conversions were performed:
'_symmetry_cell_setting' value 'Tetragonal' changed to 'tetragonal'
according to '/home/saulius/struct/CIF-dictionaries/cif_core.dic'
dictionary named 'cif_core.dic' version 2.4.1 from 2010-06-29.

Automatic conversion script
Id: cif_fix_enum 1527 2010-12-29 10:47:43Z saulius 

The following automatic conversions were performed:

'_symmetry_cell_setting' value 'Tetragonal' changed to 'tetragonal'
according to /home/saulius/struct/CIF-dictionaries/cif_core.dic
dictionary named 'cif_core.dic' version 2.4.1 from 2010-06-29.

Automatic conversion script
Id: cif_fix_values 1715 2011-07-08 13:25:40Z adriana 
;
_cod_database_code 2201557
_cod_database_fobs_code 2201557

loop_
_symmetry_equiv_pos_as_xyz
'x, y, z'
'-y, x, -z'
'-x, -y, z'
'y, -x, -z'
'-x+1/2, y+1/2, -z+1/2'
'y+1/2, x+1/2, z+1/2'
'x+1/2, -y+1/2, -z+1/2'
'-y+1/2, -x+1/2, z+1/2'

loop_
_atom_site_label
_atom_site_fract_x
_atom_site_fract_y
_atom_site_fract_z
_atom_site_U_iso_or_equiv
_atom_site_adp_type
_atom_site_calc_flag
_atom_site_refinement_flags
_atom_site_occupancy
_atom_site_disorder_assembly
_atom_site_disorder_group
_atom_site_type_symbol
Si1 1.0000 1.0000 0.0000 0.02785(10) Uani d S 1 . . Si
O1 0.85017(9) 0.91606(9) 0.09372(5) 0.03344(14) Uani d . 1 . . O
C1 0.69252(11) 0.82883(11) 0.06204(6) 0.03103(15) Uani d . 1 . . C
C2 0.59766(13) 0.74777(15) 0.16648(7) 0.0424(2) Uani d . 1 . . C
H2A 0.4718 0.7160 0.1445 0.064 Uiso calc R 1 . . H
H2B 0.5959 0.8366 0.2319 0.064 Uiso calc R 1 . . H
H2C 0.6627 0.6372 0.1920 0.064 Uiso calc R 1 . . H
O2 0.64357(11) 0.82040(12) -0.03984(6) 0.0483(2) Uani d . 1 . . O

loop_
_atom_site_aniso_label
_atom_site_aniso_U_11
_atom_site_aniso_U_22
_atom_site_aniso_U_33
_atom_site_aniso_U_12
_atom_site_aniso_U_13
_atom_site_aniso_U_23
Si1 0.03295(13) 0.03295(13) 0.01765(14) 0.000 0.000 0.000
O1 0.0347(3) 0.0431(3) 0.0226(2) -0.0052(2) 0.00045(19) 0.0004(2)
C1 0.0364(3) 0.0315(3) 0.0252(3) -0.0015(2) -0.0015(2) -0.0009(2)
C2 0.0445(4) 0.0523(5) 0.0304(3) -0.0148(4) -0.0008(3) 0.0057(3)
O2 0.0596(4) 0.0586(4) 0.0267(2) -0.0143(3) -0.0091(3) 0.0015(3)

loop_
_atom_type_symbol
_atom_type_description
_atom_type_scat_dispersion_real
_atom_type_scat_dispersion_imag
_atom_type_scat_source
C C 0.0033 0.0016 'International Tables Vol C Tables 4.2.6.8 and 6.1.1.4'
H H 0.0000 0.0000 'International Tables Vol C Tables 4.2.6.8 and 6.1.1.4'
O O 0.0106 0.0060 'International Tables Vol C Tables 4.2.6.8 and 6.1.1.4'
Si Si 0.0817 0.0704 'International Tables Vol C Tables 4.2.6.8 and 6.1.1.4'

loop_
_geom_angle_atom_site_label_1
_geom_angle_atom_site_label_2
_geom_angle_atom_site_label_3
_geom_angle_site_symmetry_1
_geom_angle_site_symmetry_3
_geom_angle
_geom_angle_publ_flag
O1 Si1 O1 3_775 . 100.04(4) y
O1 Si1 O1 3_775 4_575 114.38(2) ?
O1 Si1 O1 . 4_575 114.38(2) y
O1 Si1 O1 3_775 2_755 114.38(2) ?
O1 Si1 O1 . 2_755 114.38(2) ?
O1 Si1 O1 4_575 2_755 100.04(4) ?
C1 O1 Si1 . . 124.90(5) y
O2 C1 O1 . . 121.63(7) ?
O2 C1 C2 . . 126.36(8) ?
O1 C1 C2 . . 112.00(6) ?
C1 C2 H2A . . 109.5 ?
C1 C2 H2B . . 109.5 ?
H2A C2 H2B . . 109.5 ?
C1 C2 H2C . . 109.5 ?
H2A C2 H2C . . 109.5 ?
H2B C2 H2C . . 109.5 ?

loop_
_geom_bond_atom_site_label_1
_geom_bond_atom_site_label_2
_geom_bond_site_symmetry_2
_geom_bond_distance
_geom_bond_publ_flag
Si1 O1 3_775 1.6380(6) ?
Si1 O1 . 1.6380(6) y
Si1 O1 4_575 1.6380(6) ?
Si1 O1 2_755 1.6381(6) ?
O1 C1 . 1.3640(10) y
C1 O2 . 1.2002(8) y
C1 C2 . 1.4857(11) ?
C2 H2A . 0.9800 ?
C2 H2B . 0.9800 ?
C2 H2C . 0.9800 ?

loop_
_geom_torsion_atom_site_label_1
_geom_torsion_atom_site_label_2
_geom_torsion_atom_site_label_3
_geom_torsion_atom_site_label_4
_geom_torsion_site_symmetry_1
_geom_torsion
O1 Si1 O1 C1 3_775 179.65(9)
O1 Si1 O1 C1 4_575 56.92(9)
O1 Si1 O1 C1 2_755 -57.63(9)
Si1 O1 C1 O2 . -6.42(13)
Si1 O1 C1 C2 . 172.66(6)
